data_7224749
loop_
_publ_author_name
'Naidu, Gonna Somu'
'Singh, Rekha'
'Kumar, Mukesh'
'Ghosh, Sunil Kumar'

_publ_section_title
;
 Synthesis of highly functionalized [3]dendralenes and their Diels-Alder
 reaction displaying unexpected regioselectivity
;
_journal_name_full 'RSC Adv.'
_journal_paper_doi 10.1039/C6RA01729K
_journal_year 2016
_chemical_formula_moiety 'C34 H32 Br N O5'
_chemical_formula_sum 'C34 H32 Br N O5'
_chemical_formula_weight 614.51
_chemical_name_systematic
;
 ?
;
_space_group_crystal_system monoclinic
_space_group_IT_number 14
_space_group_name_Hall '-P 2ybc'
_space_group_name_H-M_alt 'P 1 21/c 1'
_symmetry_space_group_name_Hall '-P 2ybc'
_symmetry_space_group_name_H-M 'P 1 21/c 1'
_atom_sites_solution_hydrogens geom
_atom_sites_solution_primary iterative
_audit_creation_date 2015-09-16
_audit_creation_method
;
  Olex2 1.2
  (compiled Apr 23 2013 17:59:47, GUI svn.r4466)
;
_audit_update_record
;
2015-09-28 deposited with the CCDC.
2016-03-18 downloaded from the CCDC.
;
_cell_angle_alpha 90
_cell_angle_beta 93.631(7)
_cell_angle_gamma 90
_cell_formula_units_Z 4
_cell_length_a 13.0988(11)
_cell_length_b 27.6314(14)
_cell_length_c 8.4212(5)
_cell_measurement_reflns_used 2699
_cell_measurement_temperature 293
_cell_measurement_theta_max 68.4150
_cell_measurement_theta_min 3.1930
_cell_volume 3041.8(3)
_computing_cell_refinement
;
CrysAlisPro, Agilent Technologies,
Version 1.171.36.32 (release 02-08-2013 CrysAlis171 .NET)
(compiled Aug  2 2013,16:46:58)
;
_computing_data_collection
;
CrysAlisPro, Agilent Technologies,
Version 1.171.36.32 (release 02-08-2013 CrysAlis171 .NET)
(compiled Aug  2 2013,16:46:58)
;
_computing_data_reduction
;
CrysAlisPro, Agilent Technologies,
Version 1.171.36.32 (release 02-08-2013 CrysAlis171 .NET)
(compiled Aug  2 2013,16:46:58)
;
_computing_molecular_graphics
;
O. V. Dolomanov, L. J. Bourhis, R. J. Gildea, J. A. K. Howard and H. Puschmann,
OLEX2: a complete structure solution, refinement and analysis program.
J. Appl. Cryst. (2009). 42, 339-341.
;
_computing_publication_material
;
O. V. Dolomanov, L. J. Bourhis, R. J. Gildea, J. A. K. Howard and H. Puschmann,
OLEX2: a complete structure solution, refinement and analysis program.
J. Appl. Cryst. (2009). 42, 339-341.
;
_computing_structure_refinement
;
SHELXL, G.M. Sheldrick, Acta Cryst.
(2008). A64, 112-122
;
_computing_structure_solution
;
olex2.solve (L.J. Bourhis, O.V. Dolomanov, R.J. Gildea, J.A.K. Howard,
H. Puschmann, in preparation, 2011)
;
_diffrn_ambient_temperature 293
_diffrn_detector_area_resol_mean 8.3200
_diffrn_measured_fraction_theta_full 0.9969
_diffrn_measured_fraction_theta_max 0.9768
_diffrn_measurement_details
;
  1 omega  -50.00    6.00   1.0000    1.0000
omega____ theta____ kappa____ phi______ frames
    -        0.0000   77.0000 -180.0000 56

  2 omega   36.00  102.00   1.0000    1.0000
omega____ theta____ kappa____ phi______ frames
    -        0.0000   77.0000 -180.0000 66

  3 omega  -63.00   38.00   1.0000    2.6200
omega____ theta____ kappa____ phi______ frames
    -      -54.7289   30.0000  120.0000 101

  4 omega -110.00  -81.00   1.0000    2.6200
omega____ theta____ kappa____ phi______ frames
    -      -54.7289  -95.0000 -150.0000 29

  5 omega -114.00  -80.00   1.0000    2.6200
omega____ theta____ kappa____ phi______ frames
    -      -54.7289  -95.0000 -180.0000 34

  6 omega  123.00  157.00   1.0000    2.6200
omega____ theta____ kappa____ phi______ frames
    -       54.7289  126.0000  -90.0000 34

  7 omega  -36.00  101.00   1.0000    2.6200
omega____ theta____ kappa____ phi______ frames
    -       54.7289  -77.0000 -180.0000 137

  8 omega   12.00   58.00   1.0000    6.0000
omega____ theta____ kappa____ phi______ frames
    -      109.4577  -25.0000  -30.0000 46

  9 omega   13.00  134.00   1.0000    6.0000
omega____ theta____ kappa____ phi______ frames
    -      109.4577  -64.0000   60.0000 121

 10 omega   18.00   84.00   1.0000    6.0000
omega____ theta____ kappa____ phi______ frames
    -      109.4577 -112.0000 -120.0000 66

 11 omega   21.00   68.00   1.0000    6.0000
omega____ theta____ kappa____ phi______ frames
    -      109.4577  -25.0000 -150.0000 47

 12 omega   17.00   68.00   1.0000    6.0000
omega____ theta____ kappa____ phi______ frames
    -      109.4577  -38.0000  -90.0000 51

 13 omega   70.00  111.00   1.0000    6.0000
omega____ theta____ kappa____ phi______ frames
    -      109.4577 -112.0000 -150.0000 41

 14 omega  118.00  148.00   1.0000    6.0000
omega____ theta____ kappa____ phi______ frames
    -      109.4577   64.0000 -150.0000 30

 15 omega   18.00   48.00   1.0000    6.0000
omega____ theta____ kappa____ phi______ frames
    -      109.4577 -112.0000 -150.0000 30

 16 omega   38.00   64.00   1.0000    6.0000
omega____ theta____ kappa____ phi______ frames
    -      109.4577  -38.0000  -60.0000 26

 17 omega   10.00   67.00   1.0000    6.0000
omega____ theta____ kappa____ phi______ frames
    -      109.4577  -38.0000   90.0000 57
;
_diffrn_measurement_device_type 'SuperNova, Single source at offset, Titan'
_diffrn_measurement_method '\w scans'
_diffrn_orient_matrix_UB_11 0.0249670000
_diffrn_orient_matrix_UB_12 -0.0116738000
_diffrn_orient_matrix_UB_13 0.1772162000
_diffrn_orient_matrix_UB_21 0.1151240000
_diffrn_orient_matrix_UB_22 0.0044193000
_diffrn_orient_matrix_UB_23 -0.0250429000
_diffrn_orient_matrix_UB_31 -0.0041270000
_diffrn_orient_matrix_UB_32 0.0543004000
_diffrn_orient_matrix_UB_33 0.0400193000
_diffrn_radiation_monochromator mirror
_diffrn_radiation_type 'Cu K\a'
_diffrn_radiation_wavelength 1.5418
_diffrn_reflns_av_R_equivalents 0.0453
_diffrn_reflns_av_unetI/netI 0.0536
_diffrn_reflns_laue_measured_fraction_full 0.997
_diffrn_reflns_laue_measured_fraction_max 0.977
_diffrn_reflns_limit_h_max 15
_diffrn_reflns_limit_h_min -15
_diffrn_reflns_limit_k_max 33
_diffrn_reflns_limit_k_min -13
_diffrn_reflns_limit_l_max 10
_diffrn_reflns_limit_l_min -10
_diffrn_reflns_number 10305
_diffrn_reflns_point_group_measured_fraction_full 0.997
_diffrn_reflns_point_group_measured_fraction_max 0.977
_diffrn_reflns_theta_full 67.684
_diffrn_reflns_theta_max 70.246
_diffrn_reflns_theta_min 3.199
_diffrn_source 'SuperNova (Cu) X-ray Source'
_exptl_absorpt_coefficient_mu 2.179
_exptl_absorpt_correction_T_max 1.00000
_exptl_absorpt_correction_T_min 0.69416
_exptl_absorpt_correction_type multi-scan
_exptl_absorpt_process_details
;
CrysAlisPro, Agilent Technologies,
Version 1.171.36.32 (release 02-08-2013 CrysAlis171 .NET)
(compiled Aug  2 2013,16:46:58)
Empirical absorption correction using spherical harmonics,
 implemented in SCALE3 ABSPACK scaling algorithm.
;
_exptl_crystal_colour colourless
_exptl_crystal_colour_primary colourless
_exptl_crystal_density_diffrn 1.342
_exptl_crystal_description needle
_exptl_crystal_F_000 1272
_exptl_crystal_size_max 0.3
_exptl_crystal_size_mid 0.15
_exptl_crystal_size_min 0.1
_refine_diff_density_max 0.436
_refine_diff_density_min -0.725
_refine_diff_density_rms 0.055
_refine_ls_extinction_coef 0.0008(3)
_refine_ls_extinction_expression Fc^*^=kFc[1+0.001xFc^2^\l^3^/sin(2\q)]^-1/4^
_refine_ls_extinction_method SHELXL
_refine_ls_goodness_of_fit_ref 1.049
_refine_ls_hydrogen_treatment constr
_refine_ls_matrix_type full
_refine_ls_number_parameters 374
_refine_ls_number_reflns 5660
_refine_ls_number_restraints 0
_refine_ls_restrained_S_all 1.049
_refine_ls_R_factor_all 0.1130
_refine_ls_R_factor_gt 0.0787
_refine_ls_shift/su_max 0.001
_refine_ls_shift/su_mean 0.000
_refine_ls_structure_factor_coef Fsqd
_refine_ls_weighting_details 'w=1/[\s^2^(Fo^2^)+(0.1398P)^2^+0.3552P] where P=(Fo^2^+2Fc^2^)/3'
_refine_ls_weighting_scheme calc
_refine_ls_wR_factor_gt 0.2324
_refine_ls_wR_factor_ref 0.2820
_reflns_Friedel_coverage 0.000
_reflns_number_gt 3268
_reflns_number_total 5660
_reflns_threshold_expression 'I > 2\s(I)'
_cod_data_source_file c6ra01729k2.cif
_cod_data_source_block skg2_4
_cod_original_cell_volume 3041.8(4)
_cod_database_code 7224749
_chemical_oxdiff_formula 'C34 H32 Br N O5'
_reflns_odcompleteness_completeness 99.69
_reflns_odcompleteness_iscentric 1
_reflns_odcompleteness_theta 66.97
_olex2_refinement_description
;
1. Fixed Uiso
 At 1.2 times of:
  All C(H) groups, All C(H,H) groups
 At 1.5 times of:
  All C(H,H,H) groups
2.a Ternary CH refined with riding coordinates:
 C7(H7), C8(H8), C9(H9)
2.b Secondary CH2 refined with riding coordinates:
 C20(H20A,H20B), C10(H10A,H10B), C17(H17A,H17B)
2.c Aromatic/amide H refined with riding coordinates:
 C27(H27), C5(H5), C29(H29), C26(H26), C30(H30), C3(H3), C6(H6), C33(H33),
 C22(H22), C32(H32), C25(H25), C23(H23), C24(H24), C2(H2)
2.d Idealised Me refined as rotating group:
 C34(H34A,H34B,H34C), C15(H15A,H15B,H15C), C18(H18A,H18B,H18C)
;
_shelx_space_group_comment
;
The symmetry employed for this shelxl refinement is uniquely defined
by the following loop, which should always be used as a source of
symmetry information in preference to the above space-group names.
They are only intended as comments.
;
_shelxl_version_number 2013-4

loop_
_space_group_symop_operation_xyz
'x, y, z'
'-x, y+1/2, -z+1/2'
'-x, -y, -z'
'x, -y-1/2, z-1/2'

loop_
_atom_site_label
_atom_site_type_symbol
_atom_site_fract_x
_atom_site_fract_y
_atom_site_fract_z
_atom_site_U_iso_or_equiv
_atom_site_adp_type
_atom_site_occupancy
_atom_site_site_symmetry_order
_atom_site_calc_flag
_atom_site_refinement_flags_posn
_atom_site_refinement_flags_adp
Br1 Br 0.10660(10) 0.74032(3) 0.09935(11) 0.1666(6) Uani 1 1 d . .
O4 O 0.2081(3) 0.48684(14) -0.1150(4) 0.0982(10) Uani 1 1 d . .
O1 O 0.5769(3) 0.65620(17) -0.0006(5) 0.1174(14) Uani 1 1 d . .
O5 O 0.1985(3) 0.26897(12) -0.6651(4) 0.1020(11) Uani 1 1 d . .
O2 O 0.4035(4) 0.67850(17) -0.4781(5) 0.1305(16) Uani 1 1 d . .
C12 C 0.3475(4) 0.53678(15) -0.1721(5) 0.0758(11) Uani 1 1 d . .
C7 C 0.4040(4) 0.57832(18) -0.0849(5) 0.0833(12) Uani 1 1 d . .
H7 H 0.4342 0.5648 0.0150 0.100 Uiso 1 1 calc R U
O3 O 0.3363(3) 0.49222(14) 0.0679(4) 0.1054(11) Uani 1 1 d . .
C27 C 0.3270(3) 0.44740(18) -0.3910(5) 0.0812(12) Uani 1 1 d . .
H27 H 0.3786 0.4452 -0.3103 0.097 Uiso 1 1 calc R U
C4 C 0.3297(4) 0.61702(18) -0.0392(5) 0.0823(12) Uani 1 1 d . .
N1 N 0.4936(3) 0.67851(16) -0.2358(5) 0.0922(12) Uani 1 1 d . .
C19 C 0.2925(3) 0.49185(17) -0.4225(5) 0.0765(11) Uani 1 1 d . .
C5 C 0.2444(4) 0.62968(18) -0.1361(6) 0.0926(14) Uani 1 1 d . .
H5 H 0.2307 0.6131 -0.2313 0.111 Uiso 1 1 calc R U
C16 C 0.2985(4) 0.50295(16) -0.0632(5) 0.0800(11) Uani 1 1 d . .
C29 C 0.2657(4) 0.39562(17) -0.6279(5) 0.0802(11) Uani 1 1 d . .
H29 H 0.2669 0.4223 -0.6951 0.096 Uiso 1 1 calc R U
C28 C 0.2950(3) 0.40113(16) -0.4656(5) 0.0760(11) Uani 1 1 d . .
C26 C 0.0785(4) 0.54725(19) -0.4029(6) 0.0880(13) Uani 1 1 d . .
H26 H 0.0773 0.5206 -0.3354 0.106 Uiso 1 1 calc R U
C8 C 0.4934(4) 0.59632(19) -0.1781(5) 0.0849(12) Uani 1 1 d . .
H8 H 0.5503 0.5734 -0.1645 0.102 Uiso 1 1 calc R U
C21 C 0.1437(3) 0.54715(16) -0.5274(6) 0.0801(11) Uani 1 1 d . .
C31 C 0.2338(4) 0.31107(17) -0.5938(5) 0.0822(12) Uani 1 1 d . .
C30 C 0.2355(4) 0.35151(16) -0.6890(5) 0.0820(12) Uani 1 1 d . .
H30 H 0.2157 0.3489 -0.7967 0.098 Uiso 1 1 calc R U
C3 C 0.3463(4) 0.6425(2) 0.1055(6) 0.0961(15) Uani 1 1 d . .
H3 H 0.4021 0.6344 0.1742 0.115 Uiso 1 1 calc R U
C6 C 0.1795(5) 0.6661(2) -0.0951(6) 0.1050(17) Uani 1 1 d . .
H6 H 0.1232 0.6740 -0.1628 0.126 Uiso 1 1 calc R U
C33 C 0.2989(4) 0.35922(18) -0.3749(5) 0.0880(13) Uani 1 1 d . .
H33 H 0.3232 0.3613 -0.2690 0.106 Uiso 1 1 calc R U
C11 C 0.3398(3) 0.53366(17) -0.3308(5) 0.0796(11) Uani 1 1 d . .
C22 C 0.1430(4) 0.5869(2) -0.6233(7) 0.1018(16) Uani 1 1 d . .
H22 H 0.1857 0.5879 -0.7074 0.122 Uiso 1 1 calc R U
C32 C 0.2688(4) 0.31505(17) -0.4340(5) 0.0877(13) Uani 1 1 d . .
H32 H 0.2716 0.2879 -0.3685 0.105 Uiso 1 1 calc R U
C20 C 0.2121(4) 0.50394(17) -0.5556(5) 0.0815(12) Uani 1 1 d . .
H20A H 0.2469 0.5098 -0.6520 0.098 Uiso 1 1 calc R U
H20B H 0.1689 0.4758 -0.5743 0.098 Uiso 1 1 calc R U
C1 C 0.1976(5) 0.6907(2) 0.0451(6) 0.1038(16) Uani 1 1 d . .
C10 C 0.3830(4) 0.5718(2) -0.4343(6) 0.1004(16) Uani 1 1 d . .
H10A H 0.3272 0.5924 -0.4746 0.121 Uiso 1 1 calc R U
H10B H 0.4104 0.5559 -0.5251 0.121 Uiso 1 1 calc R U
C9 C 0.4657(4) 0.60372(19) -0.3573(5) 0.0836(12) Uani 1 1 d . .
H9 H 0.5280 0.5970 -0.4120 0.100 Uiso 1 1 calc R U
C25 C 0.0169(4) 0.5857(2) -0.3788(7) 0.0994(15) Uani 1 1 d . .
H25 H -0.0260 0.5848 -0.2950 0.119 Uiso 1 1 calc R U
C34 C 0.1889(5) 0.2278(2) -0.5680(7) 0.1113(18) Uani 1 1 d . .
H34A H 0.1585 0.2019 -0.6304 0.167 Uiso 1 1 calc R U
H34B H 0.1463 0.2355 -0.4828 0.167 Uiso 1 1 calc R U
H34C H 0.2553 0.2181 -0.5247 0.167 Uiso 1 1 calc R U
C13 C 0.5290(4) 0.6453(2) -0.1243(6) 0.0914(14) Uani 1 1 d . .
C23 C 0.0800(5) 0.6260(2) -0.5976(9) 0.122(2) Uani 1 1 d . .
H23 H 0.0808 0.6528 -0.6643 0.147 Uiso 1 1 calc R U
C24 C 0.0163(5) 0.6254(2) -0.4740(9) 0.1142(19) Uani 1 1 d . .
H24 H -0.0261 0.6516 -0.4559 0.137 Uiso 1 1 calc R U
C14 C 0.4477(4) 0.6562(2) -0.3707(6) 0.0952(15) Uani 1 1 d . .
C2 C 0.2817(5) 0.6788(2) 0.1467(7) 0.1119(18) Uani 1 1 d . .
H2 H 0.2940 0.6954 0.2421 0.134 Uiso 1 1 calc R U
C17 C 0.1617(6) 0.4504(3) -0.0206(8) 0.142(3) Uani 1 1 d . .
H17A H 0.2135 0.4274 0.0176 0.170 Uiso 1 1 calc R U
H17B H 0.1339 0.4655 0.0712 0.170 Uiso 1 1 calc R U
C15 C 0.5028(6) 0.7307(2) -0.2156(9) 0.132(2) Uani 1 1 d . .
H15A H 0.4456 0.7426 -0.1613 0.197 Uiso 1 1 calc R U
H15B H 0.5037 0.7459 -0.3181 0.197 Uiso 1 1 calc R U
H15C H 0.5651 0.7380 -0.1543 0.197 Uiso 1 1 calc R U
C18 C 0.0873(9) 0.4270(4) -0.1042(12) 0.212(5) Uani 1 1 d . .
H18A H 0.1089 0.4199 -0.2085 0.317 Uiso 1 1 calc R U
H18B H 0.0271 0.4469 -0.1132 0.317 Uiso 1 1 calc R U
H18C H 0.0722 0.3973 -0.0511 0.317 Uiso 1 1 calc R U

loop_
_atom_site_aniso_label
_atom_site_aniso_U_11
_atom_site_aniso_U_22
_atom_site_aniso_U_33
_atom_site_aniso_U_23
_atom_site_aniso_U_13
_atom_site_aniso_U_12
Br1 0.2464(13) 0.1183(7) 0.1355(7) -0.0189(4) 0.0161(7) 0.0570(7)
O4 0.105(2) 0.111(3) 0.0774(18) 0.0137(17) -0.0055(17) -0.029(2)
O1 0.112(3) 0.137(3) 0.098(2) -0.001(2) -0.034(2) -0.037(2)
O5 0.152(3) 0.0695(19) 0.0834(19) -0.0030(15) -0.004(2) 0.0061(19)
O2 0.154(4) 0.120(3) 0.111(3) 0.025(2) -0.044(3) -0.020(3)
C12 0.087(3) 0.070(2) 0.068(2) 0.0041(17) -0.0089(19) 0.000(2)
C7 0.096(3) 0.085(3) 0.065(2) 0.0058(19) -0.019(2) -0.010(2)
O3 0.126(3) 0.103(3) 0.0841(19) 0.0218(18) -0.0191(19) -0.004(2)
C27 0.080(3) 0.093(3) 0.069(2) -0.001(2) -0.0058(19) 0.006(2)
C4 0.094(3) 0.081(3) 0.070(2) 0.0020(19) -0.006(2) -0.016(2)
N1 0.090(3) 0.091(3) 0.092(2) 0.004(2) -0.016(2) -0.019(2)
C19 0.076(3) 0.083(3) 0.069(2) -0.0058(19) -0.0054(18) 0.004(2)
C5 0.114(4) 0.082(3) 0.080(3) -0.009(2) -0.014(3) 0.008(3)
C16 0.096(3) 0.072(2) 0.070(2) -0.0006(19) -0.008(2) 0.002(2)
C29 0.089(3) 0.079(3) 0.072(2) 0.0044(19) 0.001(2) 0.014(2)
C28 0.079(3) 0.075(3) 0.074(2) 0.0016(19) -0.0053(19) 0.012(2)
C26 0.083(3) 0.085(3) 0.094(3) -0.004(2) -0.011(2) 0.002(2)
C8 0.081(3) 0.095(3) 0.076(2) 0.004(2) -0.016(2) -0.002(2)
C21 0.074(3) 0.074(3) 0.090(3) -0.004(2) -0.013(2) -0.003(2)
C31 0.095(3) 0.076(3) 0.075(2) -0.002(2) 0.001(2) 0.022(2)
C30 0.099(3) 0.078(3) 0.067(2) -0.0049(19) -0.006(2) 0.016(2)
C3 0.105(4) 0.107(4) 0.075(3) -0.010(3) -0.007(2) -0.022(3)
C6 0.130(5) 0.089(3) 0.094(3) 0.000(3) -0.013(3) 0.009(3)
C33 0.101(3) 0.086(3) 0.075(2) 0.003(2) -0.014(2) 0.018(3)
C11 0.081(3) 0.081(3) 0.076(2) -0.002(2) -0.008(2) -0.003(2)
C22 0.099(4) 0.089(3) 0.118(4) 0.019(3) 0.007(3) 0.010(3)
C32 0.115(4) 0.075(3) 0.072(2) 0.009(2) -0.002(2) 0.018(3)
C20 0.085(3) 0.078(3) 0.078(2) -0.004(2) -0.017(2) 0.000(2)
C1 0.140(5) 0.082(3) 0.090(3) -0.001(2) 0.007(3) 0.000(3)
C10 0.107(4) 0.116(4) 0.076(3) 0.005(3) -0.009(2) -0.034(3)
C9 0.074(3) 0.097(3) 0.078(2) 0.002(2) -0.006(2) -0.008(2)
C25 0.089(3) 0.100(4) 0.108(4) -0.018(3) 0.002(3) 0.001(3)
C34 0.147(5) 0.080(3) 0.107(4) -0.002(3) 0.005(4) 0.000(3)
C13 0.078(3) 0.109(4) 0.085(3) 0.010(3) -0.016(2) -0.022(3)
C23 0.117(5) 0.083(4) 0.166(6) 0.030(4) 0.001(5) 0.010(3)
C24 0.091(4) 0.088(4) 0.164(6) -0.003(4) 0.009(4) 0.007(3)
C14 0.089(3) 0.105(4) 0.088(3) 0.014(3) -0.016(2) -0.021(3)
C2 0.143(5) 0.103(4) 0.090(3) -0.021(3) 0.005(3) -0.023(4)
C17 0.164(6) 0.163(7) 0.096(4) 0.020(4) -0.006(4) -0.080(6)
C15 0.161(6) 0.106(4) 0.124(5) 0.003(4) -0.022(4) -0.030(4)
C18 0.272(13) 0.213(11) 0.150(7) 0.023(7) 0.011(8) -0.128(10)

loop_
_atom_type_symbol
_atom_type_description
_atom_type_scat_dispersion_real
_atom_type_scat_dispersion_imag
_atom_type_scat_source
C C 0.0181 0.0091 'International Tables Vol C Tables 4.2.6.8 and 6.1.1.4'
H H 0.0000 0.0000 'International Tables Vol C Tables 4.2.6.8 and 6.1.1.4'
Br Br -0.6763 1.2805 'International Tables Vol C Tables 4.2.6.8 and 6.1.1.4'
N N 0.0311 0.0180 'International Tables Vol C Tables 4.2.6.8 and 6.1.1.4'
O O 0.0492 0.0322 'International Tables Vol C Tables 4.2.6.8 and 6.1.1.4'

loop_
_geom_angle_atom_site_label_1
_geom_angle_atom_site_label_2
_geom_angle_atom_site_label_3
_geom_angle
C16 O4 C17 117.2(4)
C31 O5 C34 118.0(4)
C16 C12 C7 113.1(3)
C11 C12 C7 122.2(4)
C11 C12 C16 124.7(4)
C12 C7 C8 111.1(4)
C4 C7 C12 110.7(4)
C4 C7 C8 115.2(4)
C19 C27 C28 129.2(4)
C5 C4 C7 122.4(4)
C5 C4 C3 117.2(5)
C3 C4 C7 120.3(4)
C13 N1 C14 111.9(4)
C13 N1 C15 124.0(5)
C14 N1 C15 124.1(5)
C27 C19 C11 118.9(4)
C27 C19 C20 124.0(4)
C11 C19 C20 116.9(4)
C6 C5 C4 121.7(5)
O4 C16 C12 115.1(4)
O3 C16 O4 121.7(5)
O3 C16 C12 123.1(4)
C30 C29 C28 121.1(4)
C29 C28 C27 124.2(4)
C33 C28 C27 119.3(4)
C33 C28 C29 116.4(4)
C25 C26 C21 120.8(5)
C7 C8 C9 113.8(4)
C13 C8 C7 111.9(4)
C13 C8 C9 103.1(4)
C26 C21 C20 120.9(4)
C22 C21 C26 117.6(5)
C22 C21 C20 121.5(5)
O5 C31 C30 116.7(4)
O5 C31 C32 124.5(4)
C30 C31 C32 118.7(4)
C29 C30 C31 121.2(4)
C2 C3 C4 121.3(5)
C1 C6 C5 120.2(5)
C32 C33 C28 123.1(4)
C12 C11 C19 124.5(4)
C12 C11 C10 121.9(4)
C10 C11 C19 113.5(4)
C21 C22 C23 121.2(6)
C33 C32 C31 119.3(4)
C21 C20 C19 116.4(4)
C6 C1 Br1 119.4(5)
C6 C1 C2 120.0(6)
C2 C1 Br1 120.6(4)
C11 C10 C9 116.5(4)
C10 C9 C8 117.4(4)
C14 C9 C8 103.4(4)
C14 C9 C10 115.8(4)
C26 C25 C24 121.7(6)
O1 C13 N1 123.6(5)
O1 C13 C8 128.1(5)
N1 C13 C8 108.2(4)
C24 C23 C22 120.3(6)
C25 C24 C23 118.4(6)
O2 C14 N1 123.0(5)
O2 C14 C9 128.7(5)
N1 C14 C9 108.3(4)
C3 C2 C1 119.6(5)
C18 C17 O4 111.6(6)

loop_
_geom_bond_atom_site_label_1
_geom_bond_atom_site_label_2
_geom_bond_distance
Br1 C1 1.892(6)
O4 C16 1.313(5)
O4 C17 1.442(7)
O1 C13 1.220(6)
O5 C31 1.375(6)
O5 C34 1.410(7)
O2 C14 1.210(6)
C12 C7 1.528(6)
C12 C16 1.483(6)
C12 C11 1.337(6)
C7 C4 1.512(7)
C7 C8 1.534(7)
O3 C16 1.218(5)
C27 C19 1.330(6)
C27 C28 1.474(6)
C4 C5 1.386(6)
C4 C3 1.412(6)
N1 C13 1.372(6)
N1 C14 1.394(6)
N1 C15 1.456(8)
C19 C11 1.502(6)
C19 C20 1.525(5)
C5 C6 1.375(8)
C29 C28 1.404(6)
C29 C30 1.372(6)
C28 C33 1.386(6)
C26 C21 1.393(7)
C26 C25 1.357(7)
C8 C9 1.543(6)
C8 C13 1.493(7)
C21 C22 1.364(7)
C21 C20 1.521(6)
C31 C30 1.376(6)
C31 C32 1.399(6)
C3 C2 1.371(9)
C6 C1 1.370(7)
C33 C32 1.367(7)
C11 C10 1.501(7)
C22 C23 1.384(8)
C1 C2 1.391(8)
C10 C9 1.511(6)
C9 C14 1.473(8)
C25 C24 1.359(8)
C23 C24 1.375(9)
C17 C18 1.333(10)
